data_7108960
loop_
_publ_author_name
'Sidonie B. L. Vollrath'
'Chunhua Hu'
'Stefan Brase'
'Kent Kirshenbaum'

_publ_section_title
;
 Peptoid nanotubes: an oligomer macrocycle that reversibly sequesters
 water via single-crystal-to-single-crystal transformations
;
_journal_name_full Chem.Commun.
_journal_page_first 2317
_journal_paper_doi 10.1039/c3cc37163h
_journal_volume 49
_journal_year 2013
_chemical_formula_sum 'C52 H56 N8 O10'
_chemical_formula_weight 953.05
_chemical_name_systematic
;
?
;
_space_group_IT_number 15
_symmetry_cell_setting monoclinic
_symmetry_space_group_name_Hall '-C 2yc'
_symmetry_space_group_name_H-M 'C 1 2/c 1'
_atom_sites_solution_hydrogens geom
_atom_sites_solution_primary direct
_atom_sites_solution_secondary difmap
_audit_creation_method SHELXL-97
_cell_angle_alpha 90.00
_cell_angle_beta 106.8860(10)
_cell_angle_gamma 90.00
_cell_formula_units_Z 4
_cell_length_a 26.3406(11)
_cell_length_b 8.8751(4)
_cell_length_c 22.0453(9)
_cell_measurement_reflns_used 9925
_cell_measurement_temperature 295(2)
_cell_measurement_theta_max 28.26
_cell_measurement_theta_min 2.43
_cell_volume 4931.4(4)
_computing_cell_refinement 'Bruker SAINT'
_computing_data_collection 'Bruker APEX2'
_computing_data_reduction 'Bruker SAINT'
_computing_molecular_graphics 'Bruker SHELXTL'
_computing_publication_material 'Bruker SHELXTL'
_computing_structure_refinement 'SHELXL-97 (Sheldrick, 2008)'
_computing_structure_solution 'SHELXS-97 (Sheldrick, 2008)'
_diffrn_ambient_temperature 295(2)
_diffrn_measured_fraction_theta_full 1.000
_diffrn_measured_fraction_theta_max 1.000
_diffrn_measurement_device_type 'Bruker APEX-II CCD'
_diffrn_measurement_method '\f and \w scans'
_diffrn_radiation_monochromator graphite
_diffrn_radiation_source 'fine-focus sealed tube'
_diffrn_radiation_type MoK\a
_diffrn_radiation_wavelength 0.71073
_diffrn_reflns_av_R_equivalents 0.0209
_diffrn_reflns_av_sigmaI/netI 0.0119
_diffrn_reflns_limit_h_max 34
_diffrn_reflns_limit_h_min -34
_diffrn_reflns_limit_k_max 11
_diffrn_reflns_limit_k_min -11
_diffrn_reflns_limit_l_max 29
_diffrn_reflns_limit_l_min -29
_diffrn_reflns_number 49912
_diffrn_reflns_theta_full 28.29
_diffrn_reflns_theta_max 28.29
_diffrn_reflns_theta_min 1.62
_exptl_absorpt_coefficient_mu 0.090
_exptl_absorpt_correction_T_max 0.9853
_exptl_absorpt_correction_T_min 0.9521
_exptl_absorpt_correction_type multi-scan
_exptl_absorpt_process_details SADABS
_exptl_crystal_colour colorless
_exptl_crystal_density_diffrn 1.284
_exptl_crystal_density_method 'not measured'
_exptl_crystal_description plate
_exptl_crystal_F_000 2016
_exptl_crystal_size_max 0.55
_exptl_crystal_size_mid 0.54
_exptl_crystal_size_min 0.16
_refine_diff_density_max 0.529
_refine_diff_density_min -0.283
_refine_diff_density_rms 0.036
_refine_ls_extinction_method none
_refine_ls_goodness_of_fit_ref 1.047
_refine_ls_hydrogen_treatment constr
_refine_ls_matrix_type full
_refine_ls_number_parameters 317
_refine_ls_number_reflns 6126
_refine_ls_number_restraints 13
_refine_ls_restrained_S_all 1.097
_refine_ls_R_factor_all 0.0605
_refine_ls_R_factor_gt 0.0483
_refine_ls_shift/su_max 0.000
_refine_ls_shift/su_mean 0.000
_refine_ls_structure_factor_coef Fsqd
_refine_ls_weighting_details 'calc w=1/[\s^2^(Fo^2^)+(0.0623P)^2^+2.9804P] where P=(Fo^2^+2Fc^2^)/3'
_refine_ls_weighting_scheme calc
_refine_ls_wR_factor_gt 0.1297
_refine_ls_wR_factor_ref 0.1409
_reflns_number_gt 4921
_reflns_number_total 6126
_reflns_threshold_expression >2sigma(I)
_cod_data_source_file c3cc37163h.txt
_cod_data_source_block 10ktk18h
_cod_original_sg_symbol_H-M 'C2/c '
_cod_database_code 7108960

loop_
_symmetry_equiv_pos_as_xyz
'x, y, z'
'-x, y, -z+1/2'
'x+1/2, y+1/2, z'
'-x+1/2, y+1/2, -z+1/2'
'-x, -y, -z'
'x, -y, z-1/2'
'-x+1/2, -y+1/2, -z'
'x+1/2, -y+1/2, z-1/2'

loop_
_atom_site_label
_atom_site_type_symbol
_atom_site_fract_x
_atom_site_fract_y
_atom_site_fract_z
_atom_site_U_iso_or_equiv
_atom_site_adp_type
_atom_site_occupancy
_atom_site_symmetry_multiplicity
_atom_site_calc_flag
_atom_site_refinement_flags
O1 O 0.14146(5) 0.12912(13) 0.26756(6) 0.0575(3) Uani 1 1 d .
O2 O 0.14413(6) 0.28507(19) 0.11147(6) 0.0775(4) Uani 1 1 d .
O3 O 0.32406(5) 0.17260(15) 0.19483(8) 0.0741(4) Uani 1 1 d .
O4 O -0.01098(5) 0.39988(14) 0.06506(5) 0.0554(3) Uani 1 1 d .
O5 O 0.06946(4) 0.36764(13) 0.32094(6) 0.0534(3) Uani 1 1 d .
N1 N 0.16803(5) 0.24162(15) 0.36307(6) 0.0466(3) Uani 1 1 d .
N2 N 0.19852(5) 0.30214(15) 0.21133(6) 0.0441(3) Uani 1 1 d .
N3 N 0.06876(5) 0.47182(15) 0.13003(6) 0.0447(3) Uani 1 1 d .
N4 N -0.02865(5) 0.18101(14) 0.14160(6) 0.0411(3) Uani 1 1 d .
C1 C 0.16931(6) 0.22231(16) 0.30247(8) 0.0426(3) Uani 1 1 d .
C2 C 0.12451(6) 0.1679(2) 0.37947(8) 0.0501(4) Uani 1 1 d .
H2A H 0.1318 0.1664 0.4252 0.060 Uiso 1 1 calc R
H2B H 0.1217 0.0644 0.3647 0.060 Uiso 1 1 calc R
C3 C 0.20018(7) 0.3455(2) 0.40750(8) 0.0519(4) Uani 1 1 d .
C4 C 0.17661(10) 0.4480(2) 0.43846(10) 0.0717(5) Uani 1 1 d .
H4 H 0.1398 0.4522 0.4289 0.086 Uiso 1 1 calc R
C5 C 0.20779(14) 0.5435(3) 0.48338(12) 0.0964(8) Uani 1 1 d .
H5 H 0.1921 0.6096 0.5053 0.116 Uiso 1 1 calc R
C6 C 0.26189(14) 0.5413(3) 0.49591(13) 0.1017(10) Uani 1 1 d .
H6 H 0.2826 0.6082 0.5253 0.122 Uiso 1 1 calc R
C7 C 0.28574(10) 0.4409(3) 0.46532(11) 0.0865(8) Uani 1 1 d .
H7 H 0.3224 0.4414 0.4734 0.104 Uiso 1 1 calc R
C8 C 0.25509(7) 0.3387(3) 0.42232(9) 0.0633(5) Uani 1 1 d .
H8 H 0.2712 0.2663 0.4036 0.076 Uiso 1 1 calc R
C9 C 0.20366(5) 0.33060(17) 0.27755(7) 0.0417(3) Uani 1 1 d .
H9A H 0.1931 0.4335 0.2825 0.050 Uiso 1 1 calc R
H9B H 0.2405 0.3191 0.3022 0.050 Uiso 1 1 calc R
C10 C 0.15318(6) 0.33317(18) 0.16526(8) 0.0463(3) Uani 1 1 d .
C11 C 0.23655(7) 0.1966(2) 0.19852(9) 0.0550(4) Uani 1 1 d .
H11A H 0.2200 0.1421 0.1597 0.066 Uiso 1 1 calc R
H11B H 0.2471 0.1241 0.2328 0.066 Uiso 1 1 calc R
C12 C 0.28517(8) 0.2786(2) 0.19208(11) 0.0623(5) Uani 1 1 d .
H12A H 0.2767 0.3321 0.1520 0.075 Uiso 1 1 calc R
H12B H 0.2973 0.3511 0.2261 0.075 Uiso 1 1 calc R
C13 C 0.37059(9) 0.2325(3) 0.18498(15) 0.0861(7) Uani 1 1 d .
H13A H 0.3625 0.2742 0.1431 0.129 Uiso 1 1 calc R
H13B H 0.3965 0.1540 0.1895 0.129 Uiso 1 1 calc R
H13C H 0.3845 0.3101 0.2156 0.129 Uiso 1 1 calc R
C14 C 0.11432(5) 0.43940(17) 0.18357(7) 0.0410(3) Uani 1 1 d .
H14A H 0.1025 0.3937 0.2171 0.049 Uiso 1 1 calc R
H14B H 0.1323 0.5328 0.1997 0.049 Uiso 1 1 calc R
C15 C 0.02495(6) 0.38268(17) 0.11386(7) 0.0406(3) Uani 1 1 d .
C16 C 0.07734(7) 0.5790(2) 0.08321(9) 0.0574(4) Uani 1 1 d .
H16A H 0.1021 0.5358 0.0630 0.069 Uiso 1 1 calc R
H16B H 0.0440 0.5957 0.0507 0.069 Uiso 1 1 calc R
C17 C 0.09795(8) 0.7230(2) 0.11167(10) 0.0646(5) Uani 1 1 d U
C18 C 0.11522(11) 0.8385(3) 0.13466(14) 0.0919(7) Uani 1 1 d U
H18 H 0.1289 0.9299 0.1529 0.110 Uiso 1 1 calc R
C19 C 0.02175(6) 0.26002(17) 0.16156(7) 0.0418(3) Uani 1 1 d .
H19A H 0.0504 0.1886 0.1657 0.050 Uiso 1 1 calc R
H19B H 0.0260 0.3055 0.2027 0.050 Uiso 1 1 calc R
C20 C -0.03332(6) 0.03944(17) 0.10823(8) 0.0438(3) Uani 1 1 d .
C21 C -0.05026(7) 0.0362(2) 0.04305(9) 0.0586(4) Uani 1 1 d .
H21 H -0.0555 0.1256 0.0201 0.070 Uiso 1 1 calc R
C22 C -0.05954(9) -0.1012(3) 0.01184(11) 0.0772(6) Uani 1 1 d .
H22 H -0.0715 -0.1038 -0.0322 0.093 Uiso 1 1 calc R
C23 C -0.05127(9) -0.2317(3) 0.04523(14) 0.0831(7) Uani 1 1 d U
H23 H -0.0581 -0.3233 0.0239 0.100 Uiso 1 1 calc R
C24 C -0.03295(10) -0.2300(2) 0.10979(14) 0.0800(6) Uani 1 1 d U
H24 H -0.0266 -0.3202 0.1322 0.096 Uiso 1 1 calc R
C25 C -0.02371(8) -0.0926(2) 0.14224(10) 0.0618(5) Uani 1 1 d .
H25 H -0.0112 -0.0906 0.1863 0.074 Uiso 1 1 calc R
C26 C 0.07180(6) 0.24896(17) 0.34985(7) 0.0411(3) Uani 1 1 d .

loop_
_atom_site_aniso_label
_atom_site_aniso_U_11
_atom_site_aniso_U_22
_atom_site_aniso_U_33
_atom_site_aniso_U_23
_atom_site_aniso_U_13
_atom_site_aniso_U_12
O1 0.0546(7) 0.0420(6) 0.0725(8) -0.0010(5) 0.0132(6) -0.0134(5)
O2 0.0731(9) 0.0952(11) 0.0580(8) -0.0296(7) 0.0091(6) 0.0153(8)
O3 0.0560(7) 0.0522(7) 0.1265(13) 0.0197(8) 0.0463(8) 0.0084(6)
O4 0.0494(6) 0.0610(7) 0.0461(6) 0.0050(5) -0.0017(5) -0.0075(5)
O5 0.0482(6) 0.0480(6) 0.0620(7) 0.0207(5) 0.0129(5) 0.0012(5)
N1 0.0348(6) 0.0480(7) 0.0560(8) 0.0108(6) 0.0115(5) -0.0033(5)
N2 0.0362(6) 0.0436(7) 0.0538(7) -0.0027(5) 0.0153(5) 0.0041(5)
N3 0.0375(6) 0.0458(7) 0.0462(7) 0.0060(5) 0.0052(5) -0.0020(5)
N4 0.0361(6) 0.0404(6) 0.0473(7) -0.0075(5) 0.0131(5) -0.0028(5)
C1 0.0336(6) 0.0339(7) 0.0585(9) 0.0068(6) 0.0105(6) 0.0020(5)
C2 0.0372(7) 0.0506(9) 0.0624(9) 0.0202(7) 0.0144(7) 0.0005(6)
C3 0.0481(8) 0.0548(9) 0.0484(8) 0.0121(7) 0.0070(7) -0.0054(7)
C4 0.0760(13) 0.0682(13) 0.0665(12) -0.0001(10) 0.0139(10) 0.0010(10)
C5 0.127(2) 0.0792(16) 0.0730(15) -0.0109(13) 0.0135(15) -0.0083(16)
C6 0.123(2) 0.0908(19) 0.0683(14) -0.0010(14) -0.0084(15) -0.0376(18)
C7 0.0698(13) 0.111(2) 0.0599(12) 0.0230(13) -0.0106(10) -0.0316(14)
C8 0.0482(9) 0.0810(13) 0.0527(10) 0.0177(9) 0.0021(7) -0.0093(9)
C9 0.0329(6) 0.0407(7) 0.0506(8) 0.0021(6) 0.0104(6) -0.0028(6)
C10 0.0411(7) 0.0452(8) 0.0521(8) -0.0075(7) 0.0127(6) -0.0009(6)
C11 0.0485(9) 0.0462(9) 0.0760(11) -0.0012(8) 0.0272(8) 0.0094(7)
C12 0.0567(10) 0.0494(10) 0.0923(14) 0.0127(9) 0.0395(10) 0.0094(8)
C13 0.0608(12) 0.0662(13) 0.147(2) 0.0157(14) 0.0553(14) 0.0034(10)
C14 0.0332(6) 0.0414(7) 0.0449(7) -0.0031(6) 0.0058(5) -0.0001(6)
C15 0.0373(7) 0.0422(7) 0.0407(7) -0.0033(6) 0.0087(6) 0.0015(6)
C16 0.0531(9) 0.0614(10) 0.0550(9) 0.0129(8) 0.0116(7) -0.0061(8)
C17 0.0596(8) 0.0611(8) 0.0701(8) 0.0122(7) 0.0140(7) -0.0060(7)
C18 0.0859(13) 0.0698(12) 0.1111(15) 0.0083(11) 0.0145(12) -0.0158(11)
C19 0.0338(6) 0.0456(8) 0.0435(7) -0.0005(6) 0.0075(5) -0.0016(6)
C20 0.0372(7) 0.0419(8) 0.0571(9) -0.0101(6) 0.0209(6) -0.0009(6)
C21 0.0605(10) 0.0607(11) 0.0575(10) -0.0153(8) 0.0217(8) -0.0020(8)
C22 0.0743(13) 0.0824(16) 0.0791(14) -0.0395(12) 0.0287(11) -0.0074(11)
C23 0.0768(14) 0.0614(13) 0.1253(16) -0.0435(14) 0.0518(13) -0.0127(11)
C24 0.0847(15) 0.0444(10) 0.1282(17) -0.0044(12) 0.0582(14) 0.0053(10)
C25 0.0676(11) 0.0492(10) 0.0767(12) 0.0007(9) 0.0335(10) 0.0091(8)
C26 0.0384(7) 0.0417(7) 0.0423(7) 0.0074(6) 0.0104(6) 0.0002(6)

loop_
_atom_type_symbol
_atom_type_description
_atom_type_scat_dispersion_real
_atom_type_scat_dispersion_imag
_atom_type_scat_source
C C 0.0033 0.0016 'International Tables Vol C Tables 4.2.6.8 and 6.1.1.4'
H H 0.0000 0.0000 'International Tables Vol C Tables 4.2.6.8 and 6.1.1.4'
N N 0.0061 0.0033 'International Tables Vol C Tables 4.2.6.8 and 6.1.1.4'
O O 0.0106 0.0060 'International Tables Vol C Tables 4.2.6.8 and 6.1.1.4'

loop_
_geom_angle_atom_site_label_1
_geom_angle_atom_site_label_2
_geom_angle_atom_site_label_3
_geom_angle
_geom_angle_site_symmetry_1
_geom_angle_site_symmetry_3
C12 O3 C13 113.82(15) . .
C1 N1 C3 125.21(13) . .
C1 N1 C2 115.78(13) . .
C3 N1 C2 118.22(14) . .
C10 N2 C9 121.66(12) . .
C10 N2 C11 119.47(14) . .
C9 N2 C11 116.04(13) . .
C15 N3 C14 122.57(13) . .
C15 N3 C16 119.01(13) . .
C14 N3 C16 116.22(12) . .
C26 N4 C20 120.69(12) 2 .
C26 N4 C19 118.40(12) 2 .
C20 N4 C19 120.68(12) . .
O1 C1 N1 121.64(14) . .
O1 C1 C9 120.70(15) . .
N1 C1 C9 117.48(13) . .
N1 C2 C26 111.40(12) . .
N1 C2 H2A 109.3 . .
C26 C2 H2A 109.3 . .
N1 C2 H2B 109.3 . .
C26 C2 H2B 109.3 . .
H2A C2 H2B 108.0 . .
C4 C3 C8 119.83(19) . .
C4 C3 N1 119.93(16) . .
C8 C3 N1 120.15(18) . .
C5 C4 C3 119.9(2) . .
C5 C4 H4 120.1 . .
C3 C4 H4 120.1 . .
C6 C5 C4 120.2(3) . .
C6 C5 H5 119.9 . .
C4 C5 H5 119.9 . .
C5 C6 C7 120.4(2) . .
C5 C6 H6 119.8 . .
C7 C6 H6 119.8 . .
C6 C7 C8 120.0(2) . .
C6 C7 H7 120.0 . .
C8 C7 H7 120.0 . .
C3 C8 C7 119.4(2) . .
C3 C8 H8 120.3 . .
C7 C8 H8 120.3 . .
N2 C9 C1 111.17(12) . .
N2 C9 H9A 109.4 . .
C1 C9 H9A 109.4 . .
N2 C9 H9B 109.4 . .
C1 C9 H9B 109.4 . .
H9A C9 H9B 108.0 . .
O2 C10 N2 122.73(15) . .
O2 C10 C14 121.11(14) . .
N2 C10 C14 116.11(13) . .
N2 C11 C12 110.90(14) . .
N2 C11 H11A 109.5 . .
C12 C11 H11A 109.5 . .
N2 C11 H11B 109.5 . .
C12 C11 H11B 109.5 . .
H11A C11 H11B 108.0 . .
O3 C12 C11 107.79(14) . .
O3 C12 H12A 110.1 . .
C11 C12 H12A 110.1 . .
O3 C12 H12B 110.1 . .
C11 C12 H12B 110.1 . .
H12A C12 H12B 108.5 . .
O3 C13 H13A 109.5 . .
O3 C13 H13B 109.5 . .
H13A C13 H13B 109.5 . .
O3 C13 H13C 109.5 . .
H13A C13 H13C 109.5 . .
H13B C13 H13C 109.5 . .
N3 C14 C10 111.56(12) . .
N3 C14 H14A 109.3 . .
C10 C14 H14A 109.3 . .
N3 C14 H14B 109.3 . .
C10 C14 H14B 109.3 . .
H14A C14 H14B 108.0 . .
O4 C15 N3 122.77(14) . .
O4 C15 C19 120.76(13) . .
N3 C15 C19 116.44(12) . .
C17 C16 N3 112.30(15) . .
C17 C16 H16A 109.1 . .
N3 C16 H16A 109.1 . .
C17 C16 H16B 109.1 . .
N3 C16 H16B 109.1 . .
H16A C16 H16B 107.9 . .
C18 C17 C16 179.1(3) . .
C17 C18 H18 180.0 . .
N4 C19 C15 111.26(12) . .
N4 C19 H19A 109.4 . .
C15 C19 H19A 109.4 . .
N4 C19 H19B 109.4 . .
C15 C19 H19B 109.4 . .
H19A C19 H19B 108.0 . .
C25 C20 C21 120.32(16) . .
C25 C20 N4 119.29(15) . .
C21 C20 N4 120.29(15) . .
C20 C21 C22 119.6(2) . .
C20 C21 H21 120.2 . .
C22 C21 H21 120.2 . .
C23 C22 C21 120.3(2) . .
C23 C22 H22 119.8 . .
C21 C22 H22 119.8 . .
C22 C23 C24 120.6(2) . .
C22 C23 H23 119.7 . .
C24 C23 H23 119.7 . .
C23 C24 C25 120.0(2) . .
C23 C24 H24 120.0 . .
C25 C24 H24 120.0 . .
C20 C25 C24 119.2(2) . .
C20 C25 H25 120.4 . .
C24 C25 H25 120.4 . .
O5 C26 N4 122.76(13) . 2
O5 C26 C2 121.96(13) . .
N4 C26 C2 115.28(12) 2 .

loop_
_geom_bond_atom_site_label_1
_geom_bond_atom_site_label_2
_geom_bond_distance
_geom_bond_site_symmetry_2
O1 C1 1.2193(19) .
O2 C10 1.217(2) .
O3 C12 1.379(2) .
O3 C13 1.410(2) .
O4 C15 1.2185(17) .
O5 C26 1.2233(18) .
N1 C1 1.357(2) .
N1 C3 1.430(2) .
N1 C2 1.4541(19) .
N2 C10 1.352(2) .
N2 C9 1.449(2) .
N2 C11 1.4575(19) .
N3 C15 1.3587(19) .
N3 C14 1.4467(18) .
N3 C16 1.469(2) .
N4 C26 1.3478(18) 2
N4 C20 1.4430(19) .
N4 C19 1.4520(18) .
C1 C9 1.527(2) .
C2 C26 1.531(2) .
C2 H2A 0.9700 .
C2 H2B 0.9700 .
C3 C4 1.387(3) .
C3 C8 1.388(2) .
C4 C5 1.379(3) .
C4 H4 0.9300 .
C5 C6 1.371(5) .
C5 H5 0.9300 .
C6 C7 1.375(4) .
C6 H6 0.9300 .
C7 C8 1.389(3) .
C7 H7 0.9300 .
C8 H8 0.9300 .
C9 H9A 0.9700 .
C9 H9B 0.9700 .
C10 C14 1.530(2) .
C11 C12 1.515(2) .
C11 H11A 0.9700 .
C11 H11B 0.9700 .
C12 H12A 0.9700 .
C12 H12B 0.9700 .
C13 H13A 0.9600 .
C13 H13B 0.9600 .
C13 H13C 0.9600 .
C14 H14A 0.9700 .
C14 H14B 0.9700 .
C15 C19 1.533(2) .
C16 C17 1.458(3) .
C16 H16A 0.9700 .
C16 H16B 0.9700 .
C17 C18 1.175(3) .
C18 H18 0.9300 .
C19 H19A 0.9700 .
C19 H19B 0.9700 .
C20 C25 1.374(2) .
C20 C21 1.375(2) .
C21 C22 1.387(3) .
C21 H21 0.9300 .
C22 C23 1.356(4) .
C22 H22 0.9300 .
C23 C24 1.364(4) .
C23 H23 0.9300 .
C24 C25 1.399(3) .
C24 H24 0.9300 .
C25 H25 0.9300 .
C26 N4 1.3476(18) 2
